data_1548156
loop_
_publ_author_name
'Duan, Ranlong'
'Hu, Chenyang'
'Li, Xiang'
'Pang, Xuan'
'Sun, Zhiqiang'
'Chen, Xuesi'
'Wang, Xianhong'

_publ_section_title
;
 Air-Stable Salen--Iron Complexes: Stereoselective Catalysts for Lactide
 and \e-Caprolactone Polymerization through in Situ Initiation
;
_journal_issue 23
_journal_name_full Macromolecules
_journal_page_first 9188
_journal_paper_doi 10.1021/acs.macromol.7b01766
_journal_volume 50
_journal_year 2017
_chemical_formula_moiety 'C32 H46 Cl Fe N2 O2'
_chemical_formula_sum 'C32 H46 Cl Fe N2 O2'
_chemical_formula_weight 582.01
_space_group_crystal_system orthorhombic
_space_group_IT_number 56
_space_group_name_Hall '-P 2ab 2ac'
_space_group_name_H-M_alt 'P c c n'
_symmetry_space_group_name_Hall '-P 2ab 2ac'
_symmetry_space_group_name_H-M 'P c c n'
_atom_sites_solution_hydrogens geom
_cell_angle_alpha 90
_cell_angle_beta 90
_cell_angle_gamma 90
_cell_formula_units_Z 8
_cell_length_a 15.5968(6)
_cell_length_b 38.1771(15)
_cell_length_c 11.0526(5)
_cell_measurement_reflns_used 9897
_cell_measurement_temperature 296.(2)
_cell_measurement_theta_max 24.8057
_cell_measurement_theta_min 2.3206
_cell_volume 6581.2(5)
_computing_cell_refinement 'SAINT V8.37A (Bruker AXS Inc., 2015)'
_computing_data_collection 'Bruker Instrument Service vV6.2.3'
_computing_data_reduction 'SAINT V8.37A (Bruker AXS Inc., 2015)'
_computing_structure_refinement 'SHELXL-2014/7 (Sheldrick, 2014)'
_computing_structure_solution 'XT, VERSION 2014/5'
_diffrn_ambient_temperature 296.(2)
_diffrn_detector_area_resol_mean 10.4167
_diffrn_measured_fraction_theta_full 0.995
_diffrn_measured_fraction_theta_max 0.995
_diffrn_measurement_device_type 'Bruker D8 QUEST'
_diffrn_measurement_method '\f & \w scans'
_diffrn_radiation_wavelength 0.71073
_diffrn_reflns_av_R_equivalents 0.0331
_diffrn_reflns_av_unetI/netI 0.0275
_diffrn_reflns_limit_h_max 17
_diffrn_reflns_limit_h_min -18
_diffrn_reflns_limit_k_max 45
_diffrn_reflns_limit_k_min -43
_diffrn_reflns_limit_l_max 13
_diffrn_reflns_limit_l_min -11
_diffrn_reflns_number 29571
_diffrn_reflns_theta_full 25.05
_diffrn_reflns_theta_max 25.05
_diffrn_reflns_theta_min 2.32
_diffrn_source 'sealed tube'
_diffrn_source_type MoK\a
_exptl_absorpt_coefficient_mu 0.568
_exptl_absorpt_correction_T_max 0.88
_exptl_absorpt_correction_T_min 0.77
_exptl_absorpt_correction_type multi-scan
_exptl_absorpt_process_details
;
SADABS-2016/2 - Bruker AXS area detector scaling and absorption correction
;
_exptl_crystal_colour dark-red
_exptl_crystal_density_diffrn 1.175
_exptl_crystal_density_method 'not measured'
_exptl_crystal_description block
_exptl_crystal_F_000 2488
_exptl_crystal_size_max 0.260
_exptl_crystal_size_mid 0.250
_exptl_crystal_size_min 0.230
_refine_diff_density_max 1.081
_refine_diff_density_min -0.433
_refine_ls_extinction_method none
_refine_ls_goodness_of_fit_ref 1.037
_refine_ls_hydrogen_treatment constr
_refine_ls_matrix_type full
_refine_ls_number_parameters 356
_refine_ls_number_reflns 5796
_refine_ls_number_restraints 0
_refine_ls_restrained_S_all 1.037
_refine_ls_R_factor_all 0.0783
_refine_ls_R_factor_gt 0.0587
_refine_ls_shift/su_max 0.001
_refine_ls_shift/su_mean 0.000
_refine_ls_structure_factor_coef Fsqd
_refine_ls_weighting_details 'w=1/[\s^2^(Fo^2^)+(0.0693P)^2^+9.2503P] where P=(Fo^2^+2Fc^2^)/3'
_refine_ls_weighting_scheme calc
_refine_ls_wR_factor_gt 0.1484
_refine_ls_wR_factor_ref 0.1602
_reflns_number_gt 4420
_reflns_number_total 5796
_reflns_threshold_expression 'I > 2\s(I)'
_cod_data_source_file ma7b01766_si_004.cif
_cod_data_source_block PX03
_cod_depositor_comments
;
The following automatic conversions were performed:

'_exptl_absorpt_correction_type' value 'Multi-Scan' changed to
'multi-scan' according to
/home/data/users/saulius/crontab/automatic-downloads/rss-feeds/ACS/lib/dictionaries/cif_core.dic
dictionary named 'cif_core.dic' version 2.4.2 from 2011-04-26.

Automatic conversion script
Id: cif_fix_values 4973 2017-02-22 13:04:09Z antanas 

 Adding full bibliography for 1548154--1548156.cif.
;
_cod_database_code 1548156

loop_
_space_group_symop_operation_xyz
'x, y, z'
'-x+1/2, -y+1/2, z'
'-x, y+1/2, -z+1/2'
'x+1/2, -y, -z+1/2'
'-x, -y, -z'
'x-1/2, y-1/2, -z'
'x, -y-1/2, z-1/2'
'-x-1/2, y, z-1/2'

loop_
_atom_site_type_symbol
_atom_site_label
_atom_site_fract_x
_atom_site_fract_y
_atom_site_fract_z
_atom_site_U_iso_or_equiv
_atom_site_adp_type
_atom_site_calc_flag
_atom_site_refinement_flags_occupancy
_atom_site_occupancy
_atom_site_disorder_assembly
_atom_site_disorder_group
Fe Fe1 0.63223(3) 0.34342(2) 0.22660(5) 0.04314(18) Uani d . 1.0 . .
Cl Cl1 0.60959(8) 0.29799(3) 0.10312(10) 0.0762(4) Uani d . 1.0 . .
O O1 0.54721(15) 0.35281(6) 0.3411(2) 0.0541(6) Uani d . 1.0 . .
O O2 0.61076(15) 0.38165(6) 0.1235(2) 0.0576(7) Uani d . 1.0 . .
N N1 0.68814(17) 0.31192(7) 0.3586(3) 0.0457(7) Uani d . 1.0 . .
N N2 0.76152(17) 0.35697(7) 0.2154(3) 0.0451(7) Uani d . 1.0 . .
C C1 0.5185(2) 0.33626(8) 0.4371(3) 0.0438(8) Uani d . 1.0 . .
C C2 0.5675(2) 0.31011(8) 0.4955(3) 0.0422(8) Uani d . 1.0 . .
C C3 0.5353(2) 0.29237(9) 0.5966(3) 0.0445(8) Uani d . 1.0 . .
C C4 0.4556(2) 0.29946(9) 0.6439(3) 0.0461(8) Uani d . 1.0 . .
C C5 0.4090(2) 0.32629(9) 0.5861(3) 0.0513(9) Uani d . 1.0 . .
C C6 0.4367(2) 0.34480(9) 0.4860(4) 0.0493(9) Uani d . 1.0 . .
C C7 0.6531(2) 0.30078(9) 0.4550(3) 0.0472(8) Uani d . 1.0 . .
C C8 0.4185(2) 0.27871(10) 0.7487(4) 0.0575(10) Uani d . 1.0 . .
C C9 0.4872(3) 0.26739(19) 0.8373(5) 0.119(2) Uani d . 1.0 . .
C C10 0.3798(4) 0.24504(15) 0.6968(6) 0.112(2) Uani d . 1.0 . .
C C11 0.3495(4) 0.29818(15) 0.8161(5) 0.109(2) Uani d . 1.0 . .
C C12 0.3818(2) 0.37363(11) 0.4281(5) 0.0656(12) Uani d . 1.0 . .
C C13 0.2973(3) 0.37935(14) 0.4979(6) 0.0988(19) Uani d . 1.0 . .
C C14 0.3602(3) 0.36424(14) 0.2974(5) 0.0881(16) Uani d . 1.0 . .
C C15 0.4318(3) 0.40864(11) 0.4318(5) 0.0840(15) Uani d . 1.0 . .
C C16 0.7761(2) 0.30298(10) 0.3268(4) 0.0527(9) Uani d . 1.0 . .
C C17 0.8193(2) 0.33683(10) 0.2949(3) 0.0516(9) Uani d . 1.0 . .
C C18 0.6568(2) 0.40260(9) 0.0551(3) 0.0487(9) Uani d . 1.0 . .
C C19 0.7474(2) 0.40316(8) 0.0645(4) 0.0496(8) Uani d . 1.0 . .
C C20 0.7948(2) 0.42818(9) 0.0007(4) 0.0566(10) Uani d . 1.0 . .
C C21 0.7564(3) 0.45260(9) -0.0717(4) 0.0564(9) Uani d . 1.0 . .
C C22 0.6679(3) 0.44974(10) -0.0854(4) 0.0577(10) Uani d . 1.0 . .
C C23 0.6164(2) 0.42559(9) -0.0276(4) 0.0535(9) Uani d . 1.0 . .
C C24 0.7930(2) 0.38016(9) 0.1443(3) 0.0498(9) Uani d . 1.0 . .
C C25 0.8066(3) 0.48250(10) -0.1308(4) 0.0663(11) Uani d . 1.0 . .
C C26 0.7638(8) 0.5181(3) -0.0998(12) 0.114(3) Uani d P 0.605(12) A 1
C C27 0.8098(9) 0.4776(3) -0.2617(11) 0.114(3) Uani d P 0.605(12) A 1
C C28 0.8986(7) 0.4864(3) -0.0755(12) 0.114(3) Uani d P 0.605(12) A 1
C C29 0.5185(3) 0.42434(10) -0.0469(4) 0.0652(11) Uani d . 1.0 . .
C C30 0.4900(3) 0.44964(14) -0.1467(6) 0.107(2) Uani d . 1.0 . .
C C31 0.4899(3) 0.38762(11) -0.0848(5) 0.0793(14) Uani d . 1.0 . .
C C32 0.4727(3) 0.43429(14) 0.0708(5) 0.0908(16) Uani d . 1.0 . .

loop_
_atom_site_aniso_label
_atom_site_aniso_U_11
_atom_site_aniso_U_22
_atom_site_aniso_U_33
_atom_site_aniso_U_12
_atom_site_aniso_U_13
_atom_site_aniso_U_23
Fe1 0.0396(3) 0.0429(3) 0.0469(3) 0.0003(2) -0.0037(2) 0.0059(2)
Cl1 0.1033(9) 0.0675(7) 0.0579(6) -0.0296(6) 0.0004(6) -0.0079(5)
O1 0.0493(14) 0.0545(14) 0.0584(16) 0.0135(11) 0.0039(12) 0.0123(13)
O2 0.0421(13) 0.0542(15) 0.0765(18) -0.0007(11) -0.0054(13) 0.0241(14)
N1 0.0448(16) 0.0485(16) 0.0438(17) 0.0127(13) 0.0017(13) 0.0013(13)
N2 0.0388(15) 0.0412(14) 0.0551(18) 0.0023(13) -0.0030(14) -0.0017(14)
C1 0.0425(18) 0.0380(17) 0.051(2) 0.0034(14) -0.0026(16) -0.0016(16)
C2 0.0400(17) 0.0425(17) 0.0440(19) 0.0038(15) -0.0033(15) -0.0029(15)
C3 0.0453(19) 0.0426(18) 0.0455(19) 0.0037(15) -0.0045(16) -0.0025(15)
C4 0.0433(18) 0.0455(18) 0.050(2) -0.0045(15) 0.0008(16) -0.0044(16)
C5 0.0399(18) 0.054(2) 0.060(2) 0.0009(16) 0.0040(17) -0.0003(18)
C6 0.0394(18) 0.0462(19) 0.062(2) 0.0029(15) -0.0024(17) 0.0012(18)
C7 0.0475(19) 0.049(2) 0.045(2) 0.0142(16) -0.0036(17) 0.0000(17)
C8 0.047(2) 0.063(2) 0.063(2) -0.0022(18) 0.0047(18) 0.0074(19)
C9 0.072(3) 0.203(7) 0.082(4) -0.001(4) 0.002(3) 0.075(4)
C10 0.122(5) 0.095(4) 0.119(5) -0.053(4) 0.025(4) -0.002(4)
C11 0.133(5) 0.097(4) 0.098(4) 0.031(4) 0.062(4) 0.024(3)
C12 0.043(2) 0.054(2) 0.100(3) 0.0135(17) 0.007(2) 0.016(2)
C13 0.062(3) 0.101(4) 0.133(5) 0.036(3) 0.026(3) 0.041(4)
C14 0.065(3) 0.097(4) 0.102(4) 0.010(3) -0.020(3) 0.030(3)
C15 0.084(3) 0.049(2) 0.119(4) 0.014(2) 0.015(3) 0.007(3)
C16 0.051(2) 0.057(2) 0.050(2) 0.0195(17) 0.0037(17) 0.0078(18)
C17 0.0398(18) 0.064(2) 0.052(2) 0.0111(17) -0.0065(16) -0.0046(18)
C18 0.050(2) 0.0377(18) 0.059(2) -0.0025(15) -0.0023(18) 0.0057(17)
C19 0.0471(19) 0.0386(17) 0.063(2) -0.0035(16) 0.0017(18) -0.0001(17)
C20 0.052(2) 0.046(2) 0.072(3) -0.0053(17) 0.010(2) -0.0012(19)
C21 0.068(2) 0.0426(19) 0.059(2) -0.0063(19) 0.011(2) -0.0013(18)
C22 0.073(3) 0.044(2) 0.056(2) 0.0029(19) -0.004(2) 0.0085(18)
C23 0.057(2) 0.0408(19) 0.063(2) -0.0006(16) -0.0037(19) 0.0053(18)
C24 0.0374(17) 0.0460(19) 0.066(2) -0.0004(15) -0.0005(17) -0.0070(19)
C25 0.092(3) 0.046(2) 0.061(3) -0.015(2) 0.018(2) -0.001(2)
C26 0.131(6) 0.079(4) 0.133(6) -0.050(4) 0.010(4) 0.018(4)
C27 0.131(6) 0.079(4) 0.133(6) -0.050(4) 0.010(4) 0.018(4)
C28 0.131(6) 0.079(4) 0.133(6) -0.050(4) 0.010(4) 0.018(4)
C29 0.057(2) 0.050(2) 0.088(3) 0.0076(19) -0.012(2) 0.018(2)
C30 0.084(3) 0.091(4) 0.146(5) 0.007(3) -0.035(4) 0.054(4)
C31 0.059(3) 0.066(3) 0.113(4) -0.002(2) -0.027(3) 0.007(3)
C32 0.063(3) 0.090(3) 0.120(4) 0.023(3) -0.002(3) 0.003(3)

loop_
_atom_type_symbol
_atom_type_description
_atom_type_scat_dispersion_real
_atom_type_scat_dispersion_imag
_atom_type_scat_source
C C 0.0033 0.0016 'International Tables Vol C Tables 4.2.6.8 and 6.1.1.4'
H H 0.0000 0.0000 'International Tables Vol C Tables 4.2.6.8 and 6.1.1.4'
Cl Cl 0.1484 0.1585 'International Tables Vol C Tables 4.2.6.8 and 6.1.1.4'
Fe Fe 0.3463 0.8444 'International Tables Vol C Tables 4.2.6.8 and 6.1.1.4'
N N 0.0061 0.0033 'International Tables Vol C Tables 4.2.6.8 and 6.1.1.4'
O O 0.0106 0.0060 'International Tables Vol C Tables 4.2.6.8 and 6.1.1.4'

loop_
_geom_angle_atom_site_label_1
_geom_angle_atom_site_label_2
_geom_angle_atom_site_label_3
_geom_angle
O1 Fe1 Cl1 116.78(9)
O1 Fe1 O2 97.77(11)
O1 Fe1 N1 86.17(10)
O1 Fe1 N2 132.78(12)
O2 Fe1 Cl1 101.77(9)
O2 Fe1 N1 161.23(11)
O2 Fe1 N2 86.76(11)
N1 Fe1 Cl1 92.64(9)
N1 Fe1 N2 77.30(11)
N2 Fe1 Cl1 108.00(9)
C1 O1 Fe1 134.2(2)
C18 O2 Fe1 136.3(2)
C7 N1 Fe1 127.0(2)
C7 N1 C16 121.9(3)
C16 N1 Fe1 111.1(2)
C17 N2 Fe1 115.2(2)
C24 N2 Fe1 125.4(2)
C24 N2 C17 119.4(3)
O1 C1 C2 121.6(3)
O1 C1 C6 120.1(3)
C2 C1 C6 118.2(3)
C1 C2 C7 122.0(3)
C3 C2 C1 120.8(3)
C3 C2 C7 117.2(3)
C4 C3 C2 122.2(3)
C3 C4 C5 115.9(3)
C3 C4 C8 122.1(3)
C5 C4 C8 121.9(3)
C6 C5 C4 125.0(3)
C1 C6 C12 120.4(3)
C5 C6 C1 117.8(3)
C5 C6 C12 121.8(3)
N1 C7 C2 124.8(3)
C4 C8 C10 107.6(4)
C9 C8 C4 111.9(3)
C9 C8 C10 106.4(5)
C11 C8 C4 113.1(4)
C11 C8 C9 109.1(4)
C11 C8 C10 108.5(4)
C6 C12 C13 111.7(4)
C6 C12 C15 109.1(3)
C13 C12 C15 107.2(4)
C14 C12 C6 110.5(4)
C14 C12 C13 108.6(4)
C14 C12 C15 109.8(4)
N1 C16 C17 106.2(3)
N2 C17 C16 108.3(3)
O2 C18 C19 120.8(3)
O2 C18 C23 120.4(3)
C23 C18 C19 118.8(3)
C18 C19 C24 122.0(3)
C20 C19 C18 120.0(3)
C20 C19 C24 117.8(3)
C21 C20 C19 122.0(4)
C20 C21 C22 116.4(3)
C20 C21 C25 122.3(4)
C22 C21 C25 121.3(4)
C23 C22 C21 125.4(4)
C18 C23 C29 120.7(3)
C22 C23 C18 117.0(3)
C22 C23 C29 122.2(4)
N2 C24 C19 127.6(3)
C21 C25 C26 109.8(5)
C21 C25 C28 111.9(5)
C26 C25 C28 103.1(7)
C27 C25 C21 110.1(5)
C27 C25 C26 110.3(8)
C27 C25 C28 111.6(7)
C30 C29 C23 111.5(4)
C30 C29 C32 108.7(4)
C31 C29 C23 110.8(3)
C31 C29 C30 107.2(4)
C31 C29 C32 108.9(4)
C32 C29 C23 109.6(4)

loop_
_geom_bond_atom_site_label_1
_geom_bond_atom_site_label_2
_geom_bond_distance
Fe1 Cl1 2.2351(12)
Fe1 O1 1.868(2)
Fe1 O2 1.882(2)
Fe1 N1 2.082(3)
Fe1 N2 2.086(3)
O1 C1 1.313(4)
O2 C18 1.314(4)
N1 C7 1.270(4)
N1 C16 1.456(4)
N2 C17 1.476(4)
N2 C24 1.281(4)
C1 C2 1.413(5)
C1 C6 1.424(5)
C2 C3 1.400(5)
C2 C7 1.452(5)
C3 C4 1.375(5)
C4 C5 1.409(5)
C4 C8 1.518(5)
C5 C6 1.382(5)
C6 C12 1.535(5)
C8 C9 1.514(6)
C8 C10 1.532(6)
C8 C11 1.505(6)
C12 C13 1.543(6)
C12 C14 1.526(7)
C12 C15 1.548(6)
C16 C17 1.500(5)
C18 C19 1.417(5)
C18 C23 1.416(5)
C19 C20 1.399(5)
C19 C24 1.433(5)
C20 C21 1.367(5)
C21 C22 1.393(6)
C21 C25 1.531(5)
C22 C23 1.380(5)
C23 C29 1.543(5)
C25 C26 1.551(13)
C25 C27 1.460(12)
C25 C28 1.567(12)
C29 C30 1.532(6)
C29 C31 1.530(6)
C29 C32 1.532(6)
